data_2000486
loop_
_publ_author_name
'Le Fur, Y.'
'Khaidukov, N. M.'
'Al\'eonard, S.'

_publ_section_title
;
 Structure of KY~0.95~Er~0.05~F~4~
;
_journal_issue 11
_journal_name_full 'Acta Crystallographica Section C'
_journal_page_first 2062
_journal_page_last 2064
_journal_paper_doi 10.1107/S010827019200461X
_journal_volume 48
_journal_year 1992
_chemical_formula_sum 'Er0.05 F4 K Y0.95'
_chemical_formula_weight 209.4
_symmetry_cell_setting trigonal
_symmetry_space_group_name_H-M 'P 31'
_atom_type_scat_source
;
    International Tables for X-ray Crystallography (1974, Vol. IV)
;
_cell_angle_alpha 90.0
_cell_angle_beta 90.0
_cell_angle_gamma 120.0
_cell_formula_units_Z 18
_cell_length_a 14.075(2)
_cell_length_b 14.075(2)
_cell_length_c 10.115(2)
_cell_measurement_reflns_used 25
_cell_measurement_temperature 293
_cell_measurement_theta_max 17
_cell_measurement_theta_min 10
_cell_volume 1735.4(5)
_diffrn_measurement_device 'Nonius CAD-4'
_diffrn_measurement_method \w/2\q
_diffrn_radiation_type AgK\a
_diffrn_radiation_wavelength 0.5608
_diffrn_reflns_av_R_equivalents 0.04
_diffrn_reflns_limit_h_max 25
_diffrn_reflns_limit_h_min -25
_diffrn_reflns_limit_k_max 25
_diffrn_reflns_limit_k_min -25
_diffrn_reflns_limit_l_max 18
_diffrn_reflns_limit_l_min -18
_diffrn_reflns_number 21625
_diffrn_reflns_theta_max 30
_diffrn_standards_decay_% 0
_diffrn_standards_interval_time 120
_diffrn_standards_number 3
_exptl_absorpt_coefficient_mu 8.953
_exptl_absorpt_correction_T_max 0.190
_exptl_absorpt_correction_T_min 0.165
_exptl_absorpt_correction_type sphere
_exptl_crystal_colour Pink
_exptl_crystal_density_diffrn 3.607
_exptl_crystal_description Sphere
_exptl_crystal_size_rad 0.14
_refine_diff_density_max 1.613
_refine_diff_density_min -1.487
_refine_ls_extinction_coef 2.56882E-7
_refine_ls_extinction_method 'Stout & Jensen (1968)'
_refine_ls_goodness_of_fit_obs 3.494
_refine_ls_number_parameters 325
_refine_ls_number_reflns 2667
_refine_ls_R_factor_obs 0.032
_refine_ls_shift/esd_max 0.10
_refine_ls_structure_factor_coef F
_refine_ls_weighting_scheme unit
_refine_ls_wR_factor_obs 0.035
_reflns_number_observed 4503
_reflns_number_total 6834
_reflns_observed_criterion I>=3\s^2^(I)
_cod_data_source_file du1003.cif
_cod_data_source_block du1003_structure_1_of_1
_cod_depositor_comments
;
The following automatic conversions were performed:

'_exptl_absorpt_correction_type' tag value 'spherical' was replaced
with 'sphere' value.

Automatic conversion script
Id: cif_fix_values 1646 2011-03-28 12:23:43Z adriana 
;
_cod_original_cell_volume 1735.2
_cod_original_formula_sum 'K1 Y0.95 Er0.05 F4'
_cod_database_code 2000486

loop_
_atom_site_label
_atom_site_fract_x
_atom_site_fract_y
_atom_site_fract_z
_atom_site_U_iso_or_equiv
Y(1) .12865(6) .88796(6) .330 .610(10)
Y/Er(2)* .28185(6) .73059(6) .31970(8) .690(10)
Y(3) .77939(6) .20554(6) .33599(9) .450(10)
Y/Er(4)* .94122(7) .05763(7) .32600(10) 1.020(10)
Y(5) .45347(6) .54609(7) .32166(9) .610(10)
Y/Er(6)* .60489(7) .38771(6) .34117(7) .560(10)
K(7) .7825(2) .7171(3) .3146(3) 1.66(5)
K(8) .2662(2) .2184(3) .3451(3) 1.98(5)
K(9) .1044(2) .3941(2) .3079(3) 1.73(5)
K(10) .6101(2) .8777(2) .3426(3) 1.08(4)
K(11) .9463(3) .5602(2) .3430(3) 1.58(5)
K(12) .4559(3) .0638(3) .3135(3) 1.99(6)
F(1) .1305(6) .9361(6) .1123(8) 1.60(10)
F(1A) .0702(7) .8781(7) .5366(9) 1.9(2)
F(2A) .3350(10) .7297(8) .6510(10) 4.0(3)
F(2) .2102(8) .5942(7) .4650(10) 2.4(2)
F(3) .7356(6) .2026(5) .5536(8) 1.30(10)
F(3A) .7898(7) .2698(6) .1270(8) 1.70(10)
F(4) 1.0010(10) .0606(8) .6540(10) 3.9(3)
F(4A) .0505(8) .1247(9) .1400(10) 3.8(2)
F(5) .3953(6) .5399(6) .5302(8) 1.30(10)
F(5A) .4605(6) .5941(6) .1047(7) 1.20(10)
F(6) .5439(6) .2869(5) .5243(7) 1.20(10)
F(6A) .7323(6) .3943(6) .6710(10) 1.6(2)
F(7) .7673(6) .7304(6) .0577(8) 1.80(10)
F(7A) .8107(6) .7259(5) .5670(7) 1.20(10)
F(8) .2502(6) .2240(7) .6014(9) 1.8(2)
F(8A) .8084(6) .0744(5) .4262(8) 1.4(2)
F(9) .1335(6) .3935(6) .5640(8) 1.10(10)
F(9A) .0928(6) .4033(7) .0550(10) 1.7(2)
F(10) .1522(6) .7562(6) .4169(9) 1.60(10)
F(10A) .5869(6) .8833(6) .5960(10) 1.70(10)
F(11) .9365(5) .5744(6) .5955(8) 1.10(10)
F(11A) .9450(5) .5313(6) .0882(8) 1.20(10)
F(12) .4848(7) .0676(7) .5627(9) 1.8(2)
F(12A) .4506(6) .0858(6) .0520(8) 1.30(10)

loop_
_geom_bond_atom_site_label_1
_geom_bond_atom_site_label_2
_geom_bond_distance
K(7) F(9A) 2.568(10)
K(7) F(7) 2.622(9)
K(7) F(8) 2.539(11)
K(7) F(7A) 2.567(8)
K(7) F(3A) 2.893(10)
K(7) F(12) 2.955(8)
K(7) F(1A) 3.047(8)
K(7) F(4A) 3.012(15)
K(10) F(11) 2.576(6)
K(10) F(9A) 2.601(10)
K(10) F(10A) 2.594(10)
K(10) F(10) 2.648(9)
K(10) F(1A) 2.868(11)
K(10) F(8A) 2.905(6)
K(10) F(5A) 2.960(7)
K(10) F(2A) 3.018(16)
K(8) F(8A) 2.579(8)
K(8) F(8) 2.607(10)
K(8) F(7) 2.619(10)
K(8) F(10A) 2.686(7)
K(8) F(3) 2.858(9)
K(8) F(11A) 2.907(10)
K(8) F(1) 2.880(7)
K(8) F(4) 3.017(17)
K(11) F(8) 2.610(7)
K(11) F(11A) 2.607(8)
K(11) F(12A) 2.589(11)
K(11) F(11) 2.570(9)
K(11) F(6) 2.917(9)
K(11) F(5) 2.935(10)
K(9) F(2) 2.914(10)
K(9) F(7A) 2.879(9)
K(9) F(1) 2.927(10)
K(9) F(5) 2.948(7)
K(12) F(12) 2.549(9)
K(12) F(7) 2.577(7)
K(12) F(11) 2.616(10)
K(12) F(12A) 2.668(9)
K(12) F(5A) 2.800(10)
K(12) F(3) 2.906(7)
K(12) F(6A) 2.896(10)
K(12) F(9) 2.891(9)
Y(1) F(7) 2.133(9)
Y(1) F(8) 2.164(10)
Y(1) F(9) 2.254(8)
Y(1) F(4) 2.217(9)
Y(1) F(10) 2.221(10)
Y(1) F(1) 2.302(9)
Y(1) F(1A) 2.223(10)
Y(3) F(12A) 2.150(10)
Y(3) F(11) 2.130(8)
Y(3) F(7A) 2.284(8)
Y(3) F(6A) 2.222(8)
Y(3) F(3A) 2.275(8)
Y(3) F(8A) 2.272(9)
Y(3) F(3) 2.281(8)
Y(5) F(10A) 2.145(9)
Y(5) F(9A) 2.128(10)
Y(5) F(2A) 2.209(9)
Y(5) F(11A) 2.222(8)
Y(5) F(5A) 2.284(7)
Y(5) F(5) 2.248(8)
Y(5) F(12) 2.272(10)
Y(2) F(2A) 2.200(11)
Y(2) F(5) 2.235(9)
Y(2) F(5A) 2.190(9)
Y(2) F(2) 2.222(9)
Y(2) F(2) 2.273(11)
Y(2) F(9) 2.270(6)
Y(2) F(10) 2.255(10)
Y(4) F(1A) 2.219(10)
Y(4) F(4) 2.197(11)
Y(3) F(7A) 2.263(6)
Y(4) F(4A) 2.312(13)
Y(4) F(1) 2.197(9)
Y(4) F(4A) 2.312(13)
Y(4) F(8A) 2.240(9)
Y(6) F(6A) 2.205(6)
Y(6) F(3) 2.215(8)
Y(6) F(3A) 2.178(9)
Y(6) F(6) 2.268(8)
Y(6) F(11A) 2.274(6)
